data_9017384
loop_
_publ_author_name
'Yang, G.'
'Li, G.'
'Xiong, M.'
'Pan, B.'
'Yan, C.'

_publ_section_title
;
 Hydroxycalciopyrochlore, a new mineral species from Sichuan, China
;
_journal_name_full 'Acta Geologica Sinica'
_journal_page_first 748
_journal_page_last 753
_journal_volume 88
_journal_year 2014
_chemical_compound_source 'Maoniuping mine, Mianning County, Xichang prefecture, Sichuan Province, China'
_chemical_formula_sum 'Al0.01 Ca0.74 Ce0.05 F0.09 Fe0.02 H0.91 Mg0.01 Na0.58 Nb1.15 O6.91 Ta0.03 Ti0.8 U0.4'
_chemical_name_mineral Hydroxycalciopyrochlore
_space_group_IT_number 227
_space_group_name_Hall '-F 4vw 2vw 3'
_space_group_name_H-M_alt 'F d -3 m :2'
_symmetry_space_group_name_H-M 'F d -3 m :2'
_cell_angle_alpha 90
_cell_angle_beta 90
_cell_angle_gamma 90
_cell_length_a 10.381
_cell_length_b 10.381
_cell_length_c 10.381
_cell_formula_units_Z 8
_cell_volume 1118.710
_database_code_amcsd 0020233
_exptl_crystal_density_diffrn 4.876
_cod_data_source_file inputs/fixed/downloads/14/14147.cif
_cod_data_source_block 14147
_cod_original_sg_symbol_H-M 'F d 3 m'
_cod_original_formula_sum 'Ca.74 Na.58 U.4 Ce.05 Fe.02 (Nb1.15 Ti.8 Ta.03 Al.01 Mg.01) O6.91 (F.09 H.91)'
_cod_database_code 9017384

loop_
_space_group_symop_operation_xyz
x,y,z
x,1/2+y,1/2+z
1/2+x,y,1/2+z
1/2+x,1/2+y,z
3/4+z,1/2-x,1/4+y
3/4+z,-x,3/4+y
1/4+z,1/2-x,3/4+y
1/4+z,-x,1/4+y
3/4-y,1/2+z,1/4-x
3/4-y,+z,3/4-x
1/4-y,1/2+z,3/4-x
1/4-y,+z,1/4-x
3/4+x,1/2-y,1/4+z
3/4+x,-y,3/4+z
1/4+x,1/2-y,3/4+z
1/4+x,-y,1/4+z
3/4-z,1/2+x,1/4-y
3/4-z,+x,3/4-y
1/4-z,1/2+x,3/4-y
1/4-z,+x,1/4-y
3/4+y,1/2-z,1/4+x
3/4+y,-z,3/4+x
1/4+y,1/2-z,3/4+x
1/4+y,-z,1/4+x
3/4-x,1/2+y,1/4-z
3/4-x,+y,3/4-z
1/4-x,1/2+y,3/4-z
1/4-x,+y,1/4-z
1/2+x,3/4-z,1/4-y
1/2+x,1/4-z,3/4-y
+x,3/4-z,3/4-y
+x,1/4-z,1/4-y
1/2-z,3/4+y,1/4+x
1/2-z,1/4+y,3/4+x
-z,3/4+y,3/4+x
-z,1/4+y,1/4+x
1/2+y,3/4-x,1/4-z
1/2+y,1/4-x,3/4-z
+y,3/4-x,3/4-z
+y,1/4-x,1/4-z
1/2-x,3/4+z,1/4+y
1/2-x,1/4+z,3/4+y
-x,3/4+z,3/4+y
-x,1/4+z,1/4+y
1/2+z,3/4-y,1/4-x
1/2+z,1/4-y,3/4-x
+z,3/4-y,3/4-x
+z,1/4-y,1/4-x
1/2-y,3/4+x,1/4+z
1/2-y,1/4+x,3/4+z
-y,3/4+x,3/4+z
-y,1/4+x,1/4+z
x,1/2+z,1/2+y
x,+z,+y
1/2+x,1/2+z,+y
1/2+x,+z,1/2+y
-z,1/2-y,1/2-x
-z,-y,-x
1/2-z,1/2-y,-x
1/2-z,-y,1/2-x
y,1/2+x,1/2+z
y,+x,+z
1/2+y,1/2+x,+z
1/2+y,+x,1/2+z
-x,1/2-z,1/2-y
-x,-z,-y
1/2-x,1/2-z,-y
1/2-x,-z,1/2-y
z,1/2+y,1/2+x
z,+y,+x
1/2+z,1/2+y,+x
1/2+z,+y,1/2+x
-y,1/2-x,1/2-z
-y,-x,-z
1/2-y,1/2-x,-z
1/2-y,-x,1/2-z
3/4+z,1/4+x,1/2-y
3/4+z,3/4+x,-y
1/4+z,1/4+x,-y
1/4+z,3/4+x,1/2-y
3/4-y,1/4-z,1/2+x
3/4-y,3/4-z,+x
1/4-y,1/4-z,+x
1/4-y,3/4-z,1/2+x
3/4+x,1/4+y,1/2-z
3/4+x,3/4+y,-z
1/4+x,1/4+y,-z
1/4+x,3/4+y,1/2-z
3/4-z,1/4-x,1/2+y
3/4-z,3/4-x,+y
1/4-z,1/4-x,+y
1/4-z,3/4-x,1/2+y
3/4+y,1/4+z,1/2-x
3/4+y,3/4+z,-x
1/4+y,1/4+z,-x
1/4+y,3/4+z,1/2-x
3/4-x,1/4-y,1/2+z
3/4-x,3/4-y,+z
1/4-x,1/4-y,+z
1/4-x,3/4-y,1/2+z
-z,3/4+x,3/4+y
-z,1/4+x,1/4+y
1/2-z,3/4+x,1/4+y
1/2-z,1/4+x,3/4+y
y,3/4-z,3/4-x
y,1/4-z,1/4-x
1/2+y,3/4-z,1/4-x
1/2+y,1/4-z,3/4-x
-x,3/4+y,3/4+z
-x,1/4+y,1/4+z
1/2-x,3/4+y,1/4+z
1/2-x,1/4+y,3/4+z
z,3/4-x,3/4-y
z,1/4-x,1/4-y
1/2+z,3/4-x,1/4-y
1/2+z,1/4-x,3/4-y
-y,3/4+z,3/4+x
-y,1/4+z,1/4+x
1/2-y,3/4+z,1/4+x
1/2-y,1/4+z,3/4+x
x,3/4-y,3/4-z
x,1/4-y,1/4-z
1/2+x,3/4-y,1/4-z
1/2+x,1/4-y,3/4-z
1/4-x,1/2+z,3/4-y
1/4-x,+z,1/4-y
3/4-x,1/2+z,1/4-y
3/4-x,+z,3/4-y
1/4+z,1/2-y,3/4+x
1/4+z,-y,1/4+x
3/4+z,1/2-y,1/4+x
3/4+z,-y,3/4+x
1/4-y,1/2+x,3/4-z
1/4-y,+x,1/4-z
3/4-y,1/2+x,1/4-z
3/4-y,+x,3/4-z
1/4+x,1/2-z,3/4+y
1/4+x,-z,1/4+y
3/4+x,1/2-z,1/4+y
3/4+x,-z,3/4+y
1/4-z,1/2+y,3/4-x
1/4-z,+y,1/4-x
3/4-z,1/2+y,1/4-x
3/4-z,+y,3/4-x
1/4+y,1/2-x,3/4+z
1/4+y,-x,1/4+z
3/4+y,1/2-x,1/4+z
3/4+y,-x,3/4+z
3/4-x,3/4-z,y
3/4-x,1/4-z,1/2+y
1/4-x,3/4-z,1/2+y
1/4-x,1/4-z,y
3/4+z,3/4+y,-x
3/4+z,1/4+y,1/2-x
1/4+z,3/4+y,1/2-x
1/4+z,1/4+y,-x
3/4-y,3/4-x,z
3/4-y,1/4-x,1/2+z
1/4-y,3/4-x,1/2+z
1/4-y,1/4-x,z
3/4+x,3/4+z,-y
3/4+x,1/4+z,1/2-y
1/4+x,3/4+z,1/2-y
1/4+x,1/4+z,-y
3/4-z,3/4-y,x
3/4-z,1/4-y,1/2+x
1/4-z,3/4-y,1/2+x
1/4-z,1/4-y,x
3/4+y,3/4+x,-z
3/4+y,1/4+x,1/2-z
1/4+y,3/4+x,1/2-z
1/4+y,1/4+x,-z
-z,-x,-y
-z,1/2-x,1/2-y
1/2-z,-x,1/2-y
1/2-z,1/2-x,-y
y,z,x
y,1/2+z,1/2+x
1/2+y,z,1/2+x
1/2+y,1/2+z,x
-x,-y,-z
-x,1/2-y,1/2-z
1/2-x,-y,1/2-z
1/2-x,1/2-y,-z
z,x,y
z,1/2+x,1/2+y
1/2+z,x,1/2+y
1/2+z,1/2+x,y
-y,-z,-x
-y,1/2-z,1/2-x
1/2-y,-z,1/2-x
1/2-y,1/2-z,-x

loop_
_atom_site_aniso_label
_atom_site_aniso_U_11
_atom_site_aniso_U_22
_atom_site_aniso_U_33
_atom_site_aniso_U_12
_atom_site_aniso_U_13
_atom_site_aniso_U_23
Ca1 0.01500 0.01500 0.01500 -0.00040 -0.00040 -0.00040
Na1 0.01500 0.01500 0.01500 -0.00040 -0.00040 -0.00040
U1 0.01500 0.01500 0.01500 -0.00040 -0.00040 -0.00040
Ce1 0.01500 0.01500 0.01500 -0.00040 -0.00040 -0.00040
Fe1 0.01500 0.01500 0.01500 -0.00040 -0.00040 -0.00040
Nb2 0.02100 0.02100 0.02100 -0.00060 0.00060 0.00060
Ti2 0.02100 0.02100 0.02100 -0.00060 0.00060 0.00060
Ta2 0.02100 0.02100 0.02100 -0.00060 0.00060 0.00060
Al2 0.02100 0.02100 0.02100 -0.00060 0.00060 0.00060
Mg2 0.02100 0.02100 0.02100 -0.00060 0.00060 0.00060
O1 0.02400 0.02400 0.02400 0.00000 0.00900 0.00000
O-H2 0.06000 0.06000 0.06000 0.00000 0.00000 0.00000
F2 0.06000 0.06000 0.06000 0.00000 0.00000 0.00000

loop_
_atom_site_label
_atom_site_fract_x
_atom_site_fract_y
_atom_site_fract_z
_atom_site_occupancy
Ca1 0.00000 0.50000 0.50000 0.37000
Na1 0.00000 0.50000 0.50000 0.29000
U1 0.00000 0.50000 0.50000 0.20000
Ce1 0.00000 0.50000 0.50000 0.02500
Fe1 0.00000 0.50000 0.50000 0.01000
Nb2 0.75000 0.75000 0.50000 0.57500
Ti2 0.75000 0.75000 0.50000 0.40000
Ta2 0.75000 0.75000 0.50000 0.01500
Al2 0.75000 0.75000 0.50000 0.00500
Mg2 0.75000 0.75000 0.50000 0.00500
O1 0.87500 0.67700 0.37500 1.00000
O-H2 0.87500 0.37500 0.37500 0.91000
F2 0.87500 0.37500 0.37500 0.09000

loop_
_cod_related_entry_id
_cod_related_entry_database
_cod_related_entry_code
1 AMCSD 0020233
